data_1562448
loop_
_publ_author_name
'Liu, Sui-Jun'
'Jia, Ji-Min'
'Cui, Yu'
'Han, Song-De'
'Chang, Ze'

_publ_section_title
;
 Luminescent pillared LnIII--ZnII heterometallic coordination frameworks
 with two kinds of N-heterocyclic carboxylate ligands
;
_journal_name_full 'Journal of Solid State Chemistry'
_journal_page_first 58
_journal_page_last 63
_journal_paper_doi 10.1016/j.jssc.2014.01.003
_journal_volume 212
_journal_year 2014
_chemical_formula_sum 'C20 H32 La N3 O21 Zn'
_chemical_formula_weight 854.79
_space_group_IT_number 2
_space_group_name_Hall '-P 1'
_space_group_name_H-M_alt 'P -1'
_symmetry_cell_setting triclinic
_symmetry_space_group_name_H-M 'P -1'
_atom_sites_solution_hydrogens geom
_atom_sites_solution_primary direct
_atom_sites_solution_secondary difmap
_audit_creation_method SHELXL-97
_cell_angle_alpha 86.14(3)
_cell_angle_beta 79.87(3)
_cell_angle_gamma 76.58(3)
_cell_formula_units_Z 2
_cell_length_a 10.458(2)
_cell_length_b 12.274(3)
_cell_length_c 12.401(3)
_cell_measurement_reflns_used 5378
_cell_measurement_temperature 293(2)
_cell_measurement_theta_max 25.02
_cell_measurement_theta_min 3.09
_cell_volume 1523.6(6)
_computing_cell_refinement CrystalClear
_computing_data_collection 'CrystalClear (Rigaku/MSC Inc., 2005)'
_computing_data_reduction CrystalClear
_computing_molecular_graphics 'Bruker SHELXTL'
_computing_publication_material 'Bruker SHELXTL'
_computing_structure_refinement 'SHELXL-97 (Sheldrick, 1997)'
_computing_structure_solution 'SHELXS-97 (Sheldrick, 1990)'
_diffrn_ambient_temperature 293(2)
_diffrn_measured_fraction_theta_full 0.998
_diffrn_measured_fraction_theta_max 0.998
_diffrn_measurement_device_type 'SCX mini'
_diffrn_measurement_method \w
_diffrn_radiation_monochromator graphite
_diffrn_radiation_source 'fine-focus sealed tube'
_diffrn_radiation_type MoK\a
_diffrn_radiation_wavelength 0.71073
_diffrn_reflns_av_R_equivalents 0.0280
_diffrn_reflns_av_sigmaI/netI 0.0319
_diffrn_reflns_limit_h_max 12
_diffrn_reflns_limit_h_min -12
_diffrn_reflns_limit_k_max 14
_diffrn_reflns_limit_k_min -14
_diffrn_reflns_limit_l_max 14
_diffrn_reflns_limit_l_min -14
_diffrn_reflns_number 13470
_diffrn_reflns_theta_full 25.02
_diffrn_reflns_theta_max 25.02
_diffrn_reflns_theta_min 3.09
_diffrn_standards_decay_% 0
_diffrn_standards_interval_count 0
_diffrn_standards_interval_time 0
_diffrn_standards_number 0
_exptl_absorpt_coefficient_mu 2.263
_exptl_absorpt_correction_T_max 0.637
_exptl_absorpt_correction_T_min 0.587
_exptl_absorpt_correction_type multi-scan
_exptl_absorpt_process_details CrystalClear
_exptl_crystal_colour colorless
_exptl_crystal_density_diffrn 1.815
_exptl_crystal_density_method 'not measured'
_exptl_crystal_description block
_exptl_crystal_F_000 812
_exptl_crystal_size_max 0.26
_exptl_crystal_size_mid 0.24
_exptl_crystal_size_min 0.22
_refine_diff_density_max 0.675
_refine_diff_density_min -0.588
_refine_diff_density_rms 0.097
_refine_ls_extinction_method none
_refine_ls_goodness_of_fit_ref 0.973
_refine_ls_hydrogen_treatment constr
_refine_ls_matrix_type full
_refine_ls_number_parameters 415
_refine_ls_number_reflns 5378
_refine_ls_number_restraints 0
_refine_ls_restrained_S_all 0.973
_refine_ls_R_factor_all 0.0334
_refine_ls_R_factor_gt 0.0298
_refine_ls_shift/su_max 0.019
_refine_ls_shift/su_mean 0.001
_refine_ls_structure_factor_coef Fsqd
_refine_ls_weighting_details 'calc w=1/[\s^2^(Fo^2^)+(0.0359P)^2^+4.7581P] where P=(Fo^2^+2Fc^2^)/3'
_refine_ls_weighting_scheme calc
_refine_ls_wR_factor_gt 0.0740
_refine_ls_wR_factor_ref 0.0759
_reflns_number_gt 5032
_reflns_number_total 5378
_reflns_threshold_expression >2sigma(I)
_cod_data_source_file JSSC-2014-212-58.cif
_cod_data_source_block 1
_cod_original_sg_symbol_H-M P-1
_cod_database_code 1562448

loop_
_symmetry_equiv_pos_as_xyz
'x, y, z'
'-x, -y, -z'

loop_
_atom_site_label
_atom_site_type_symbol
_atom_site_fract_x
_atom_site_fract_y
_atom_site_fract_z
_atom_site_U_iso_or_equiv
_atom_site_adp_type
_atom_site_occupancy
_atom_site_symmetry_multiplicity
_atom_site_calc_flag
_atom_site_refinement_flags
_atom_site_disorder_assembly
_atom_site_disorder_group
O6 O 0.1345(3) -0.0988(2) 0.9756(2) 0.0286(6) Uani 1 1 d . . .
La1 La -0.04264(2) 0.125313(16) 0.829066(16) 0.01499(8) Uani 1 1 d . . .
Zn1 Zn 0.18644(4) 0.35029(3) 0.19024(3) 0.01722(11) Uani 1 1 d . . .
O7 O 0.1864(3) 0.2608(2) 1.0468(2) 0.0319(7) Uani 1 1 d . . .
N1 N 0.1718(3) 0.3940(2) 0.3587(2) 0.0181(6) Uani 1 1 d . . .
O1W O -0.0543(4) 0.0466(3) 0.6436(2) 0.0405(8) Uani 1 1 d . . .
O2W O -0.1402(3) -0.0481(2) 0.8584(2) 0.0367(7) Uani 1 1 d . . .
C19 C 0.0117(4) 0.4499(3) 0.8727(3) 0.0161(7) Uani 1 1 d . . .
O2 O 0.0398(4) 0.1579(3) 0.4480(2) 0.0419(8) Uani 1 1 d . . .
O4 O -0.0532(3) 0.2808(3) 0.6760(3) 0.0419(8) Uani 1 1 d . . .
N2 N 0.6092(3) -0.2743(3) 0.8268(3) 0.0234(7) Uani 1 1 d . . .
O3 O 0.1477(3) 0.1758(3) 0.6669(3) 0.0429(8) Uani 1 1 d . . .
C15 C 0.1279(3) 0.3819(3) 0.9005(3) 0.0159(7) Uani 1 1 d . . .
C20 C -0.1226(3) 0.4174(3) 0.8876(3) 0.0159(7) Uani 1 1 d . . .
C14 C 0.1440(3) 0.2675(3) 0.9585(3) 0.0170(7) Uani 1 1 d . . .
C2 C 0.1270(4) 0.3213(3) 0.4340(3) 0.0179(7) Uani 1 1 d . . .
C1 C 0.0899(4) 0.2253(3) 0.3851(3) 0.0198(8) Uani 1 1 d . . .
C9 C 0.3862(4) -0.2548(3) 0.9225(3) 0.0242(8) Uani 1 1 d . . .
H9 H 0.3266 -0.2811 0.9770 0.029 Uiso 1 1 calc R . .
C6 C 0.2073(4) 0.4814(3) 0.3929(3) 0.0266(9) Uani 1 1 d . . .
H6 H 0.2368 0.5323 0.3409 0.032 Uiso 1 1 calc R . .
N3 N 0.0071(3) 0.5546(2) 0.8317(2) 0.0189(6) Uani 1 1 d . . .
C10 C 0.3433(4) -0.1600(3) 0.8606(3) 0.0197(8) Uani 1 1 d . . .
C16 C 0.2419(4) 0.4249(3) 0.8795(3) 0.0248(8) Uani 1 1 d . . .
H16 H 0.3220 0.3817 0.8961 0.030 Uiso 1 1 calc R . .
C18 C 0.1172(4) 0.5948(3) 0.8132(3) 0.0250(8) Uani 1 1 d . . .
H18 H 0.1126 0.6676 0.7854 0.030 Uiso 1 1 calc R . .
C3 C 0.1170(4) 0.3344(3) 0.5455(3) 0.0221(8) Uani 1 1 d . . .
C13 C 0.2009(4) -0.0942(3) 0.8820(3) 0.0204(8) Uani 1 1 d . . .
C8 C 0.5186(4) -0.3099(3) 0.9027(3) 0.0244(8) Uani 1 1 d . . .
H8 H 0.5462 -0.3747 0.9438 0.029 Uiso 1 1 calc R . .
C17 C 0.2373(4) 0.5312(3) 0.8341(3) 0.0270(9) Uani 1 1 d . . .
H17 H 0.3140 0.5592 0.8180 0.032 Uiso 1 1 calc R . .
C4 C 0.1584(5) 0.4245(4) 0.5787(3) 0.0332(10) Uani 1 1 d . . .
H4 H 0.1565 0.4341 0.6528 0.040 Uiso 1 1 calc R . .
C5 C 0.2022(5) 0.4996(4) 0.5017(3) 0.0323(10) Uani 1 1 d . . .
H5 H 0.2278 0.5615 0.5230 0.039 Uiso 1 1 calc R . .
C7 C 0.0664(4) 0.2569(3) 0.6341(3) 0.0263(9) Uani 1 1 d . . .
C11 C 0.4350(4) -0.1251(4) 0.7803(4) 0.0383(11) Uani 1 1 d . . .
H11 H 0.4086 -0.0630 0.7355 0.046 Uiso 1 1 calc R . .
C12 C 0.5654(4) -0.1824(4) 0.7669(4) 0.0389(11) Uani 1 1 d . . .
H12 H 0.6266 -0.1565 0.7136 0.047 Uiso 1 1 calc R . .
O3W O -0.2906(3) 0.1811(3) 0.8108(3) 0.0449(8) Uani 1 1 d . . .
O11W O 0.4309(3) 0.6002(3) 0.1644(3) 0.0478(9) Uani 1 1 d . . .
O8W O 0.7721(6) 0.1613(7) 0.3962(6) 0.148(3) Uani 1 1 d . . .
O4W O 0.4662(8) 0.0988(6) 0.9340(7) 0.148(3) Uani 1 1 d . . .
O9W O 0.5308(9) 0.3154(8) 0.4580(9) 0.196(4) Uani 1 1 d . . .
O5W O 0.3970(8) 0.1798(8) 0.7274(9) 0.197(4) Uani 1 1 d . . .
O10 O -0.2215(2) 0.4947(2) 0.8728(2) 0.0209(6) Uani 1 1 d . . .
O1 O 0.1122(3) 0.2209(2) 0.2824(2) 0.0237(6) Uani 1 1 d . . .
O8 O 0.1262(3) 0.1848(2) 0.9143(2) 0.0300(7) Uani 1 1 d . . .
O5 O 0.1579(3) -0.0355(2) 0.8032(2) 0.0316(7) Uani 1 1 d . . .
O10W O 0.5094(6) 0.5429(10) 0.3640(5) 0.186(4) Uani 1 1 d . . .
O7W O 0.6398(10) 0.0628(11) 0.6187(11) 0.238(5) Uani 1 1 d . . .
O6W O 0.3868(10) 0.1094(13) 0.5163(10) 0.303(9) Uani 1 1 d . . .
O9 O -0.1279(3) 0.3191(2) 0.9127(2) 0.0230(6) Uani 1 1 d . . .

loop_
_atom_site_aniso_label
_atom_site_aniso_U_11
_atom_site_aniso_U_22
_atom_site_aniso_U_33
_atom_site_aniso_U_23
_atom_site_aniso_U_13
_atom_site_aniso_U_12
O6 0.0264(15) 0.0310(16) 0.0212(14) -0.0005(11) 0.0043(12) 0.0017(12)
La1 0.01655(12) 0.01345(12) 0.01416(12) -0.00066(7) -0.00195(8) -0.00211(8)
Zn1 0.0183(2) 0.0156(2) 0.0165(2) 0.00159(16) -0.00243(16) -0.00216(16)
O7 0.0507(19) 0.0226(15) 0.0230(15) 0.0003(11) -0.0175(14) -0.0013(13)
N1 0.0189(16) 0.0176(15) 0.0173(15) 0.0011(12) -0.0017(12) -0.0047(12)
O1W 0.072(2) 0.0348(17) 0.0205(15) -0.0018(12) -0.0078(15) -0.0228(16)
O2W 0.056(2) 0.0248(15) 0.0344(17) 0.0009(12) -0.0074(15) -0.0205(14)
C19 0.0206(19) 0.0185(18) 0.0094(16) -0.0023(13) -0.0021(14) -0.0044(14)
O2 0.077(2) 0.0392(18) 0.0197(15) 0.0010(13) -0.0010(15) -0.0390(18)
O4 0.043(2) 0.0324(17) 0.0370(18) 0.0107(14) 0.0131(15) -0.0006(14)
N2 0.0201(17) 0.0242(17) 0.0232(17) 0.0016(13) -0.0025(13) -0.0013(13)
O3 0.043(2) 0.0440(19) 0.0426(19) 0.0209(15) -0.0125(15) -0.0129(16)
C15 0.0156(18) 0.0186(18) 0.0137(17) -0.0019(14) -0.0028(14) -0.0039(14)
C20 0.0167(18) 0.0173(18) 0.0122(17) -0.0022(13) -0.0005(14) -0.0020(14)
C14 0.0126(17) 0.0205(19) 0.0164(18) -0.0014(14) -0.0025(14) -0.0007(14)
C2 0.0185(19) 0.0172(18) 0.0168(18) 0.0015(14) -0.0018(14) -0.0031(14)
C1 0.025(2) 0.0178(18) 0.0178(19) 0.0000(14) -0.0031(15) -0.0069(15)
C9 0.021(2) 0.023(2) 0.024(2) 0.0037(15) 0.0031(16) -0.0025(16)
C6 0.031(2) 0.024(2) 0.026(2) 0.0008(16) -0.0015(17) -0.0136(17)
N3 0.0217(17) 0.0175(15) 0.0184(16) -0.0008(12) -0.0032(13) -0.0062(13)
C10 0.0191(19) 0.0188(18) 0.0175(18) -0.0021(14) 0.0002(15) 0.0013(15)
C16 0.021(2) 0.027(2) 0.028(2) -0.0014(16) -0.0096(16) -0.0039(16)
C18 0.032(2) 0.021(2) 0.025(2) 0.0006(16) -0.0050(17) -0.0118(17)
C3 0.026(2) 0.024(2) 0.0164(18) -0.0008(15) 0.0005(15) -0.0083(16)
C13 0.0195(19) 0.0170(18) 0.022(2) -0.0021(15) -0.0002(15) -0.0014(15)
C8 0.022(2) 0.022(2) 0.025(2) 0.0054(15) -0.0017(16) 0.0007(16)
C17 0.023(2) 0.031(2) 0.030(2) 0.0000(17) -0.0025(17) -0.0143(17)
C4 0.051(3) 0.034(2) 0.018(2) -0.0041(17) -0.0042(19) -0.016(2)
C5 0.049(3) 0.030(2) 0.025(2) -0.0056(17) -0.0041(19) -0.023(2)
C7 0.045(3) 0.024(2) 0.0140(18) 0.0004(15) -0.0054(18) -0.0145(19)
C11 0.030(2) 0.035(2) 0.039(3) 0.022(2) 0.002(2) 0.0041(19)
C12 0.026(2) 0.045(3) 0.036(3) 0.020(2) 0.0033(19) 0.000(2)
O3W 0.0286(18) 0.0410(19) 0.065(2) -0.0029(16) -0.0175(16) -0.0004(14)
O11W 0.0340(19) 0.048(2) 0.064(2) 0.0044(17) -0.0119(17) -0.0129(16)
O8W 0.068(4) 0.239(9) 0.129(5) -0.090(6) -0.020(4) 0.006(4)
O4W 0.154(7) 0.127(6) 0.178(7) -0.033(5) -0.049(6) -0.041(5)
O9W 0.149(7) 0.173(8) 0.247(11) -0.079(8) -0.053(7) 0.038(6)
O5W 0.108(6) 0.201(9) 0.281(12) -0.049(8) -0.021(7) -0.030(6)
O10 0.0169(13) 0.0175(13) 0.0267(14) 0.0036(10) -0.0032(11) -0.0025(11)
O1 0.0362(16) 0.0223(14) 0.0147(13) -0.0005(10) -0.0024(11) -0.0121(12)
O8 0.0313(16) 0.0198(14) 0.0429(17) -0.0055(12) -0.0189(13) -0.0029(12)
O5 0.0291(16) 0.0295(16) 0.0263(15) 0.0064(12) -0.0010(12) 0.0088(12)
O10W 0.075(4) 0.402(14) 0.071(4) 0.021(6) -0.019(3) -0.036(6)
O7W 0.141(8) 0.277(14) 0.295(14) 0.022(12) -0.058(9) -0.035(9)
O6W 0.144(9) 0.382(18) 0.266(14) 0.149(13) 0.052(9) 0.063(10)
O9 0.0205(14) 0.0145(13) 0.0321(15) 0.0005(11) 0.0028(11) -0.0060(10)

loop_
_atom_type_symbol
_atom_type_description
_atom_type_scat_dispersion_real
_atom_type_scat_dispersion_imag
_atom_type_scat_source
C C 0.0033 0.0016 'International Tables Vol C Tables 4.2.6.8 and 6.1.1.4'
H H 0.0000 0.0000 'International Tables Vol C Tables 4.2.6.8 and 6.1.1.4'
La La -0.2871 2.4523 'International Tables Vol C Tables 4.2.6.8 and 6.1.1.4'
N N 0.0061 0.0033 'International Tables Vol C Tables 4.2.6.8 and 6.1.1.4'
O O 0.0106 0.0060 'International Tables Vol C Tables 4.2.6.8 and 6.1.1.4'
Zn Zn 0.2839 1.4301 'International Tables Vol C Tables 4.2.6.8 and 6.1.1.4'

loop_
_geom_angle_atom_site_label_1
_geom_angle_atom_site_label_2
_geom_angle_atom_site_label_3
_geom_angle
_geom_angle_site_symmetry_1
_geom_angle_site_symmetry_3
C13 O6 La1 169.5(3) . 2_557
O6 La1 O8 80.60(10) 2_557 .
O6 La1 O5 101.45(9) 2_557 .
O8 La1 O5 75.09(10) . .
O6 La1 O2W 69.00(10) 2_557 .
O8 La1 O2W 132.15(10) . .
O5 La1 O2W 75.85(11) . .
O6 La1 O9 72.15(9) 2_557 .
O8 La1 O9 67.17(9) . .
O5 La1 O9 142.25(10) . .
O2W La1 O9 130.50(9) . .
O6 La1 O3W 82.66(11) 2_557 .
O8 La1 O3W 141.68(10) . .
O5 La1 O3W 142.35(11) . .
O2W La1 O3W 70.81(11) . .
O9 La1 O3W 74.95(10) . .
O6 La1 O1W 137.07(10) 2_557 .
O8 La1 O1W 137.08(11) . .
O5 La1 O1W 77.02(11) . .
O2W La1 O1W 69.13(10) . .
O9 La1 O1W 133.29(10) . .
O3W La1 O1W 75.17(12) . .
O6 La1 O4 139.77(9) 2_557 .
O8 La1 O4 95.47(11) . .
O5 La1 O4 116.29(10) . .
O2W La1 O4 131.55(11) . .
O9 La1 O4 69.57(9) . .
O3W La1 O4 76.03(11) . .
O1W La1 O4 68.90(10) . .
O6 La1 O3 152.10(10) 2_557 .
O8 La1 O3 71.60(10) . .
O5 La1 O3 69.56(10) . .
O2W La1 O3 129.72(11) . .
O9 La1 O3 98.41(10) . .
O3W La1 O3 121.05(11) . .
O1W La1 O3 68.37(11) . .
O4 La1 O3 48.45(10) . .
O10 Zn1 N2 93.22(11) 2_566 2_656
O10 Zn1 O1 165.00(10) 2_566 .
N2 Zn1 O1 98.17(12) 2_656 .
O10 Zn1 N3 76.31(11) 2_566 2_566
N2 Zn1 N3 165.75(12) 2_656 2_566
O1 Zn1 N3 93.90(11) . 2_566
O10 Zn1 O7 103.85(11) 2_566 1_554
N2 Zn1 O7 86.03(13) 2_656 1_554
O1 Zn1 O7 86.71(11) . 1_554
N3 Zn1 O7 87.14(12) 2_566 1_554
O10 Zn1 N1 93.72(11) 2_566 .
N2 Zn1 N1 93.99(12) 2_656 .
O1 Zn1 N1 75.85(10) . .
N3 Zn1 N1 96.29(12) 2_566 .
O7 Zn1 N1 162.40(11) 1_554 .
C14 O7 Zn1 144.6(2) . 1_556
C6 N1 C2 118.7(3) . .
C6 N1 Zn1 126.3(3) . .
C2 N1 Zn1 114.9(2) . .
N3 C19 C15 122.0(3) . .
N3 C19 C20 113.0(3) . .
C15 C19 C20 125.0(3) . .
C7 O4 La1 97.3(2) . .
C12 N2 C8 117.1(3) . .
C12 N2 Zn1 120.8(3) . 2_656
C8 N2 Zn1 121.9(3) . 2_656
C7 O3 La1 91.4(3) . .
C19 C15 C16 117.1(3) . .
C19 C15 C14 127.5(3) . .
C16 C15 C14 115.3(3) . .
O9 C20 O10 124.6(3) . .
O9 C20 C19 119.0(3) . .
O10 C20 C19 116.4(3) . .
O7 C14 O8 123.2(3) . .
O7 C14 C15 115.4(3) . .
O8 C14 C15 121.1(3) . .
N1 C2 C3 122.3(3) . .
N1 C2 C1 113.8(3) . .
C3 C2 C1 123.9(3) . .
O2 C1 O1 124.9(3) . .
O2 C1 C2 118.6(3) . .
O1 C1 C2 116.6(3) . .
C8 C9 C10 119.2(4) . .
C8 C9 H9 120.4 . .
C10 C9 H9 120.4 . .
N1 C6 C5 122.7(4) . .
N1 C6 H6 118.7 . .
C5 C6 H6 118.7 . .
C19 N3 C18 120.0(3) . .
C19 N3 Zn1 115.5(2) . 2_566
C18 N3 Zn1 124.4(3) . 2_566
C11 C10 C9 118.2(3) . .
C11 C10 C13 120.6(3) . .
C9 C10 C13 121.2(3) . .
C17 C16 C15 120.6(4) . .
C17 C16 H16 119.7 . .
C15 C16 H16 119.7 . .
N3 C18 C17 121.6(4) . .
N3 C18 H18 119.2 . .
C17 C18 H18 119.2 . .
C2 C3 C4 117.7(3) . .
C2 C3 C7 125.0(3) . .
C4 C3 C7 117.2(3) . .
O6 C13 O5 124.3(3) . .
O6 C13 C10 118.9(3) . .
O5 C13 C10 116.7(3) . .
N2 C8 C9 122.8(3) . .
N2 C8 H8 118.6 . .
C9 C8 H8 118.6 . .
C18 C17 C16 118.7(4) . .
C18 C17 H17 120.6 . .
C16 C17 H17 120.6 . .
C5 C4 C3 119.8(4) . .
C5 C4 H4 120.1 . .
C3 C4 H4 120.1 . .
C6 C5 C4 118.7(4) . .
C6 C5 H5 120.6 . .
C4 C5 H5 120.6 . .
O4 C7 O3 122.8(4) . .
O4 C7 C3 118.3(4) . .
O3 C7 C3 118.7(4) . .
C10 C11 C12 119.4(4) . .
C10 C11 H11 120.3 . .
C12 C11 H11 120.3 . .
N2 C12 C11 123.2(4) . .
N2 C12 H12 118.4 . .
C11 C12 H12 118.4 . .
C20 O10 Zn1 118.2(2) . 2_566
C1 O1 Zn1 118.8(2) . .
C14 O8 La1 140.9(2) . .
C13 O5 La1 122.8(2) . .
C20 O9 La1 138.5(2) . .

loop_
_geom_bond_atom_site_label_1
_geom_bond_atom_site_label_2
_geom_bond_distance
_geom_bond_site_symmetry_2
O6 C13 1.249(5) .
O6 La1 2.473(3) 2_557
La1 O6 2.473(3) 2_557
La1 O8 2.476(3) .
La1 O5 2.514(3) .
La1 O2W 2.545(3) .
La1 O9 2.559(3) .
La1 O3W 2.570(3) .
La1 O1W 2.587(3) .
La1 O4 2.598(3) .
La1 O3 2.718(3) .
Zn1 O10 2.095(3) 2_566
Zn1 N2 2.103(3) 2_656
Zn1 O1 2.108(3) .
Zn1 N3 2.141(3) 2_566
Zn1 O7 2.153(3) 1_554
Zn1 N1 2.162(3) .
O7 C14 1.243(4) .
O7 Zn1 2.153(3) 1_556
N1 C6 1.330(5) .
N1 C2 1.348(5) .
C19 N3 1.343(5) .
C19 C15 1.390(5) .
C19 C20 1.524(5) .
O2 C1 1.240(5) .
O4 C7 1.242(5) .
N2 C12 1.342(5) .
N2 C8 1.342(5) .
N2 Zn1 2.103(3) 2_656
O3 C7 1.246(5) .
C15 C16 1.391(5) .
C15 C14 1.521(5) .
C20 O9 1.237(4) .
C20 O10 1.262(4) .
C14 O8 1.250(4) .
C2 C3 1.386(5) .
C2 C1 1.516(5) .
C1 O1 1.257(4) .
C9 C8 1.379(5) .
C9 C10 1.379(5) .
C9 H9 0.9300 .
C6 C5 1.373(6) .
C6 H6 0.9300 .
N3 C18 1.334(5) .
N3 Zn1 2.141(3) 2_566
C10 C11 1.376(6) .
C10 C13 1.508(5) .
C16 C17 1.378(6) .
C16 H16 0.9300 .
C18 C17 1.373(6) .
C18 H18 0.9300 .
C3 C4 1.388(6) .
C3 C7 1.510(5) .
C13 O5 1.259(5) .
C8 H8 0.9300 .
C17 H17 0.9300 .
C4 C5 1.377(6) .
C4 H4 0.9300 .
C5 H5 0.9300 .
C11 C12 1.369(6) .
C11 H11 0.9300 .
C12 H12 0.9300 .
O10 Zn1 2.095(3) 2_566

loop_
_geom_torsion_atom_site_label_1
_geom_torsion_atom_site_label_2
_geom_torsion_atom_site_label_3
_geom_torsion_atom_site_label_4
_geom_torsion
_geom_torsion_site_symmetry_1
_geom_torsion_site_symmetry_2
_geom_torsion_site_symmetry_3
_geom_torsion_site_symmetry_4
O10 Zn1 N1 C6 -13.1(3) 2_566 . . .
N2 Zn1 N1 C6 80.4(3) 2_656 . . .
O1 Zn1 N1 C6 177.9(3) . . . .
N3 Zn1 N1 C6 -89.7(3) 2_566 . . .
O7 Zn1 N1 C6 169.9(4) 1_554 . . .
O10 Zn1 N1 C2 169.7(3) 2_566 . . .
N2 Zn1 N1 C2 -96.8(3) 2_656 . . .
O1 Zn1 N1 C2 0.6(2) . . . .
N3 Zn1 N1 C2 93.1(3) 2_566 . . .
O7 Zn1 N1 C2 -7.3(5) 1_554 . . .
O6 La1 O4 C7 140.1(2) 2_557 . . .
O8 La1 O4 C7 58.2(3) . . . .
O5 La1 O4 C7 -17.9(3) . . . .
O2W La1 O4 C7 -112.1(3) . . . .
O9 La1 O4 C7 121.3(3) . . . .
O3W La1 O4 C7 -159.8(3) . . . .
O1W La1 O4 C7 -80.5(3) . . . .
O3 La1 O4 C7 -1.2(2) . . . .
O6 La1 O3 C7 -119.2(3) 2_557 . . .
O8 La1 O3 C7 -114.2(3) . . . .
O5 La1 O3 C7 165.4(3) . . . .
O2W La1 O3 C7 115.8(3) . . . .
O9 La1 O3 C7 -51.7(3) . . . .
O3W La1 O3 C7 25.7(3) . . . .
O1W La1 O3 C7 81.7(3) . . . .
O4 La1 O3 C7 1.2(2) . . . .
N3 C19 C15 C16 -2.8(5) . . . .
C20 C19 C15 C16 179.0(3) . . . .
N3 C19 C15 C14 172.9(3) . . . .
C20 C19 C15 C14 -5.2(5) . . . .
N3 C19 C20 O9 171.7(3) . . . .
C15 C19 C20 O9 -10.0(5) . . . .
N3 C19 C20 O10 -8.1(4) . . . .
C15 C19 C20 O10 170.1(3) . . . .
Zn1 O7 C14 O8 -152.5(3) 1_556 . . .
Zn1 O7 C14 C15 33.5(6) 1_556 . . .
C19 C15 C14 O7 -120.2(4) . . . .
C16 C15 C14 O7 55.6(4) . . . .
C19 C15 C14 O8 65.7(5) . . . .
C16 C15 C14 O8 -118.5(4) . . . .
C6 N1 C2 C3 -0.2(5) . . . .
Zn1 N1 C2 C3 177.2(3) . . . .
C6 N1 C2 C1 -179.9(3) . . . .
Zn1 N1 C2 C1 -2.5(4) . . . .
N1 C2 C1 O2 -175.6(4) . . . .
C3 C2 C1 O2 4.7(6) . . . .
N1 C2 C1 O1 4.0(5) . . . .
C3 C2 C1 O1 -175.7(4) . . . .
C2 N1 C6 C5 1.1(6) . . . .
Zn1 N1 C6 C5 -176.0(3) . . . .
C15 C19 N3 C18 2.2(5) . . . .
C20 C19 N3 C18 -179.5(3) . . . .
C15 C19 N3 Zn1 -174.1(3) . . . 2_566
C20 C19 N3 Zn1 4.2(4) . . . 2_566
C8 C9 C10 C11 0.6(6) . . . .
C8 C9 C10 C13 -177.6(4) . . . .
C19 C15 C16 C17 0.7(5) . . . .
C14 C15 C16 C17 -175.5(3) . . . .
C19 N3 C18 C17 0.6(5) . . . .
Zn1 N3 C18 C17 176.6(3) 2_566 . . .
N1 C2 C3 C4 -1.6(6) . . . .
C1 C2 C3 C4 178.1(4) . . . .
N1 C2 C3 C7 179.4(4) . . . .
C1 C2 C3 C7 -0.9(6) . . . .
La1 O6 C13 O5 -167.6(12) 2_557 . . .
La1 O6 C13 C10 10.6(17) 2_557 . . .
C11 C10 C13 O6 -152.7(4) . . . .
C9 C10 C13 O6 25.5(5) . . . .
C11 C10 C13 O5 25.7(6) . . . .
C9 C10 C13 O5 -156.1(4) . . . .
C12 N2 C8 C9 -1.8(6) . . . .
Zn1 N2 C8 C9 173.5(3) 2_656 . . .
C10 C9 C8 N2 1.4(6) . . . .
N3 C18 C17 C16 -2.6(6) . . . .
C15 C16 C17 C18 1.9(6) . . . .
C2 C3 C4 C5 2.6(6) . . . .
C7 C3 C4 C5 -178.3(4) . . . .
N1 C6 C5 C4 -0.1(7) . . . .
C3 C4 C5 C6 -1.8(7) . . . .
La1 O4 C7 O3 2.4(4) . . . .
La1 O4 C7 C3 -173.0(3) . . . .
La1 O3 C7 O4 -2.3(4) . . . .
La1 O3 C7 C3 173.1(3) . . . .
C2 C3 C7 O4 -94.2(5) . . . .
C4 C3 C7 O4 86.8(5) . . . .
C2 C3 C7 O3 90.2(5) . . . .
C4 C3 C7 O3 -88.8(5) . . . .
C9 C10 C11 C12 -2.2(7) . . . .
C13 C10 C11 C12 176.0(4) . . . .
C8 N2 C12 C11 0.2(7) . . . .
Zn1 N2 C12 C11 -175.2(4) 2_656 . . .
C10 C11 C12 N2 1.8(8) . . . .
O9 C20 O10 Zn1 -171.7(3) . . . 2_566
C19 C20 O10 Zn1 8.1(4) . . . 2_566
O2 C1 O1 Zn1 176.0(3) . . . .
C2 C1 O1 Zn1 -3.6(4) . . . .
O10 Zn1 O1 C1 -45.2(5) 2_566 . . .
N2 Zn1 O1 C1 93.8(3) 2_656 . . .
N3 Zn1 O1 C1 -93.8(3) 2_566 . . .
O7 Zn1 O1 C1 179.3(3) 1_554 . . .
N1 Zn1 O1 C1 1.7(3) . . . .
O7 C14 O8 La1 132.0(4) . . . .
C15 C14 O8 La1 -54.4(5) . . . .
O6 La1 O8 C14 -80.2(4) 2_557 . . .
O5 La1 O8 C14 175.1(4) . . . .
O2W La1 O8 C14 -130.5(4) . . . .
O9 La1 O8 C14 -5.8(4) . . . .
O3W La1 O8 C14 -15.0(5) . . . .
O1W La1 O8 C14 124.0(4) . . . .
O4 La1 O8 C14 59.4(4) . . . .
O3 La1 O8 C14 102.1(4) . . . .
O6 C13 O5 La1 18.3(5) . . . .
C10 C13 O5 La1 -160.0(2) . . . .
O6 La1 O5 C13 -10.9(3) 2_557 . . .
O8 La1 O5 C13 66.0(3) . . . .
O2W La1 O5 C13 -75.6(3) . . . .
O9 La1 O5 C13 64.6(3) . . . .
O3W La1 O5 C13 -103.8(3) . . . .
O1W La1 O5 C13 -147.0(3) . . . .
O4 La1 O5 C13 154.7(3) . . . .
O3 La1 O5 C13 141.5(3) . . . .
O10 C20 O9 La1 114.3(4) . . . .
C19 C20 O9 La1 -65.5(5) . . . .
O6 La1 O9 C20 169.4(4) 2_557 . . .
O8 La1 O9 C20 82.3(4) . . . .
O5 La1 O9 C20 83.7(4) . . . .
O2W La1 O9 C20 -151.0(3) . . . .
O3W La1 O9 C20 -103.6(4) . . . .
O1W La1 O9 C20 -51.7(4) . . . .
O4 La1 O9 C20 -23.2(3) . . . .
O3 La1 O9 C20 16.4(4) . . . .
